data_7044496
loop_
_publ_author_name
'Heck, Jurgen'
'Puhl, Sarah'
'Steenbock, Torben'
'Harms, Reentje'
'Herrmann, Carmen'

_publ_section_title
;
 Synthesis, Characterization and Magnetic Properties of Head-to-Head
 Stacked Vanadocenes
;
_journal_name_full 'Dalton Trans.'
_journal_paper_doi 10.1039/C7DT03101G
_journal_year 2017
_chemical_formula_moiety 'C30 H24 V2'
_chemical_formula_sum 'C30 H24 V2'
_chemical_formula_weight 486.37
_chemical_properties_physical ', Air-sensitive,Moisture-sensitive'
_space_group_IT_number 15
_symmetry_cell_setting monoclinic
_symmetry_space_group_name_Hall '-C 2yc'
_symmetry_space_group_name_H-M 'C 1 2/c 1'
_atom_sites_solution_hydrogens geom
_atom_sites_solution_primary direct
_atom_sites_solution_secondary difmap
_audit_creation_method SHELXL-97
_audit_update_record
;
2017-06-06 deposited with the CCDC.
2017-10-13 downloaded from the CCDC.
;
_cell_angle_alpha 90.00
_cell_angle_beta 90.2150(10)
_cell_angle_gamma 90.00
_cell_formula_units_Z 4
_cell_length_a 18.4035(4)
_cell_length_b 10.1646(2)
_cell_length_c 11.8559(3)
_cell_measurement_reflns_used 9988
_cell_measurement_temperature 100(2)
_cell_measurement_theta_max 33.3025
_cell_measurement_theta_min 2.2133
_cell_volume 2217.80(9)
_computing_cell_refinement 'SAINT (Bruker AXS, 2008)'
_computing_data_collection 'SMART (Bruker AXS, 2008)'
_computing_data_reduction 'SAINT (Bruker AXS, 2008)'
_computing_molecular_graphics 'ORTEP-3 (Farrugia, 1997-2008 Glasgow)'
_computing_publication_material 'SHELXTL (Bruker AXS, 1998)'
_computing_structure_refinement 'SHELXL-97 (Sheldrick, 1997)'
_computing_structure_solution 'SHELXS-97 (Sheldrick, 1990)'
_diffrn_ambient_temperature 100(2)
_diffrn_measured_fraction_theta_full 0.980
_diffrn_measured_fraction_theta_max 0.980
_diffrn_measurement_device_type 'Bruker Smart APEX CCD area detector'
_diffrn_measurement_method omega-scan
_diffrn_radiation_monochromator graphite
_diffrn_radiation_source 'incoatec microfocus'
_diffrn_radiation_type MoK\a
_diffrn_radiation_wavelength 0.71073
_diffrn_reflns_av_R_equivalents 0.0223
_diffrn_reflns_av_sigmaI/netI 0.0164
_diffrn_reflns_limit_h_max 27
_diffrn_reflns_limit_h_min -27
_diffrn_reflns_limit_k_max 15
_diffrn_reflns_limit_k_min -15
_diffrn_reflns_limit_l_max 17
_diffrn_reflns_limit_l_min -17
_diffrn_reflns_number 25689
_diffrn_reflns_theta_full 32.50
_diffrn_reflns_theta_max 32.50
_diffrn_reflns_theta_min 2.21
_diffrn_standards_decay_% 0
_diffrn_standards_interval_count none
_diffrn_standards_interval_time none
_diffrn_standards_number none
_exptl_absorpt_coefficient_mu 0.859
_exptl_absorpt_correction_T_max 0.9665
_exptl_absorpt_correction_T_min 0.8336
_exptl_absorpt_correction_type multi-scan
_exptl_absorpt_process_details 'SADABS (Bruker AXS, 1998)'
_exptl_crystal_colour black
_exptl_crystal_density_diffrn 1.457
_exptl_crystal_density_meas ?
_exptl_crystal_density_method 'not measured'
_exptl_crystal_description plate
_exptl_crystal_F_000 1000
_exptl_crystal_size_max 0.22
_exptl_crystal_size_mid 0.16
_exptl_crystal_size_min 0.04
_refine_diff_density_max 0.517
_refine_diff_density_min -0.238
_refine_diff_density_rms 0.062
_refine_ls_extinction_method none
_refine_ls_goodness_of_fit_ref 1.031
_refine_ls_hydrogen_treatment constr
_refine_ls_matrix_type full
_refine_ls_number_parameters 146
_refine_ls_number_reflns 3928
_refine_ls_number_restraints 0
_refine_ls_restrained_S_all 1.031
_refine_ls_R_factor_all 0.0315
_refine_ls_R_factor_gt 0.0274
_refine_ls_shift/su_max 0.001
_refine_ls_shift/su_mean 0.000
_refine_ls_structure_factor_coef Fsqd
_refine_ls_weighting_details 'calc w=1/[\s^2^(Fo^2^)+(0.0366P)^2^+1.9736P] where P=(Fo^2^+2Fc^2^)/3'
_refine_ls_weighting_scheme calc
_refine_ls_wR_factor_gt 0.0697
_refine_ls_wR_factor_ref 0.0729
_reflns_number_gt 3568
_reflns_number_total 3928
_reflns_threshold_expression >2sigma(I)
_cod_data_source_file c7dt03101g2.cif
_cod_data_source_block har21sp
_cod_depositor_comments
;
The following automatic conversions were performed:

'_exptl_crystal_density_meas' value 'not measured' was changed to '?'
- the value is perceived as not measured.

Automatic conversion script
Id: cif_fix_values 4973 2017-02-22 13:04:09Z antanas 
;
_cod_original_sg_symbol_H-M 'C 2/c'
_cod_database_code 7044496
_publcif_datablock.id {2e01c9bc-9b27-4358-901f-bcd054e6fb8e}

loop_
_symmetry_equiv_pos_as_xyz
'x, y, z'
'-x, y, -z+1/2'
'x+1/2, y+1/2, z'
'-x+1/2, y+1/2, -z+1/2'
'-x, -y, -z'
'x, -y, z-1/2'
'-x+1/2, -y+1/2, -z'
'x+1/2, -y+1/2, z-1/2'

loop_
_atom_site_label
_atom_site_type_symbol
_atom_site_fract_x
_atom_site_fract_y
_atom_site_fract_z
_atom_site_U_iso_or_equiv
_atom_site_adp_type
_atom_site_occupancy
_atom_site_symmetry_multiplicity
_atom_site_calc_flag
_atom_site_refinement_flags
V1 V 0.319001(8) 0.439286(16) 0.142849(13) 0.01280(5) Uani 1 1 d .
C1 C 0.45530(5) 0.65278(9) 0.16675(8) 0.01268(16) Uani 1 1 d .
C2 C 0.42571(5) 0.72628(10) 0.07946(9) 0.01660(17) Uani 1 1 d .
H2 H 0.3987 0.6824 0.0223 0.020 Uiso 1 1 calc R
C3 C 0.43423(6) 0.86398(10) 0.07258(10) 0.0204(2) Uani 1 1 d .
H3 H 0.4166 0.9108 0.0088 0.024 Uiso 1 1 calc R
C4 C 0.46822(6) 0.92934(10) 0.15886(10) 0.0210(2) Uani 1 1 d .
H4 H 0.4706 1.0227 0.1577 0.025 Uiso 1 1 calc R
C5 C 0.5000 0.85916(13) 0.2500 0.0164(2) Uani 1 2 d S
C6 C 0.5000 0.71785(13) 0.2500 0.0130(2) Uani 1 2 d S
C7 C 0.43513(5) 0.51153(9) 0.17484(8) 0.01213(15) Uani 1 1 d .
C8 C 0.41021(5) 0.44485(9) 0.27299(8) 0.01484(17) Uani 1 1 d .
H8 H 0.4035 0.4835 0.3452 0.018 Uiso 1 1 calc R
C9 C 0.39710(5) 0.31112(10) 0.24507(9) 0.01820(18) Uani 1 1 d .
H9 H 0.3808 0.2446 0.2953 0.022 Uiso 1 1 calc R
C10 C 0.41256(5) 0.29438(10) 0.12890(9) 0.01739(18) Uani 1 1 d .
H10 H 0.4083 0.2147 0.0875 0.021 Uiso 1 1 calc R
C11 C 0.43545(5) 0.41766(9) 0.08548(8) 0.01416(16) Uani 1 1 d .
H11 H 0.4488 0.4348 0.0095 0.017 Uiso 1 1 calc R
C12 C 0.20559(6) 0.50534(13) 0.19542(10) 0.0248(2) Uani 1 1 d .
H12 H 0.1919 0.5135 0.2723 0.030 Uiso 1 1 calc R
C13 C 0.23754(6) 0.60524(11) 0.12833(10) 0.0228(2) Uani 1 1 d .
H13 H 0.2492 0.6919 0.1524 0.027 Uiso 1 1 calc R
C14 C 0.24898(6) 0.55303(11) 0.01922(10) 0.0207(2) Uani 1 1 d .
H14 H 0.2695 0.5987 -0.0429 0.025 Uiso 1 1 calc R
C15 C 0.22453(6) 0.42091(11) 0.01875(10) 0.0214(2) Uani 1 1 d .
H15 H 0.2259 0.3624 -0.0437 0.026 Uiso 1 1 calc R
C16 C 0.19761(6) 0.39114(12) 0.12760(11) 0.0237(2) Uani 1 1 d .
H16 H 0.1778 0.3093 0.1510 0.028 Uiso 1 1 calc R

loop_
_atom_site_aniso_label
_atom_site_aniso_U_11
_atom_site_aniso_U_22
_atom_site_aniso_U_33
_atom_site_aniso_U_23
_atom_site_aniso_U_13
_atom_site_aniso_U_12
V1 0.01000(8) 0.01366(8) 0.01472(9) -0.00046(5) -0.00189(5) -0.00003(5)
C1 0.0110(4) 0.0122(4) 0.0148(4) 0.0008(3) 0.0008(3) 0.0003(3)
C2 0.0152(4) 0.0168(4) 0.0178(4) 0.0032(3) -0.0014(3) 0.0008(3)
C3 0.0183(4) 0.0175(4) 0.0253(5) 0.0078(4) -0.0014(4) 0.0022(3)
C4 0.0188(5) 0.0124(4) 0.0316(6) 0.0048(4) -0.0006(4) 0.0011(3)
C5 0.0141(6) 0.0114(5) 0.0238(7) 0.000 0.0006(5) 0.000
C6 0.0116(5) 0.0110(5) 0.0164(6) 0.000 0.0009(4) 0.000
C7 0.0100(3) 0.0128(4) 0.0136(4) 0.0006(3) -0.0017(3) -0.0006(3)
C8 0.0136(4) 0.0177(4) 0.0132(4) 0.0017(3) -0.0026(3) -0.0030(3)
C9 0.0158(4) 0.0160(4) 0.0228(5) 0.0065(4) -0.0057(3) -0.0035(3)
C10 0.0139(4) 0.0128(4) 0.0254(5) -0.0013(3) -0.0050(3) 0.0012(3)
C11 0.0116(4) 0.0154(4) 0.0154(4) -0.0015(3) -0.0006(3) 0.0013(3)
C12 0.0145(4) 0.0340(6) 0.0259(5) -0.0020(5) 0.0027(4) 0.0044(4)
C13 0.0172(4) 0.0188(5) 0.0323(6) -0.0045(4) -0.0037(4) 0.0051(4)
C14 0.0165(4) 0.0216(5) 0.0240(5) 0.0040(4) -0.0051(4) 0.0024(3)
C15 0.0166(4) 0.0219(5) 0.0257(5) -0.0035(4) -0.0090(4) 0.0020(4)
C16 0.0127(4) 0.0237(5) 0.0345(6) 0.0048(4) -0.0041(4) -0.0036(4)

loop_
_atom_type_symbol
_atom_type_description
_atom_type_scat_dispersion_real
_atom_type_scat_dispersion_imag
_atom_type_scat_source
C C 0.0033 0.0016 'International Tables Vol C Tables 4.2.6.8 and 6.1.1.4'
H H 0.0000 0.0000 'International Tables Vol C Tables 4.2.6.8 and 6.1.1.4'
V V 0.3005 0.5294 'International Tables Vol C Tables 4.2.6.8 and 6.1.1.4'

loop_
_geom_angle_atom_site_label_1
_geom_angle_atom_site_label_2
_geom_angle_atom_site_label_3
_geom_angle
_geom_angle_site_symmetry_1
_geom_angle_site_symmetry_3
C11 V1 C13 132.68(4) . .
C11 V1 C14 113.10(4) . .
C13 V1 C14 36.41(4) . .
C11 V1 C10 36.49(3) . .
C13 V1 C10 168.41(4) . .
C14 V1 C10 135.49(4) . .
C11 V1 C8 60.60(4) . .
C13 V1 C8 121.31(4) . .
C14 V1 C8 147.36(4) . .
C10 V1 C8 60.56(4) . .
C11 V1 C15 121.26(4) . .
C13 V1 C15 60.58(4) . .
C14 V1 C15 36.30(4) . .
C10 V1 C15 118.42(4) . .
C8 V1 C15 175.97(4) . .
C11 V1 C12 168.42(4) . .
C13 V1 C12 36.38(4) . .
C14 V1 C12 60.52(4) . .
C10 V1 C12 154.80(4) . .
C8 V1 C12 118.72(4) . .
C15 V1 C12 60.29(4) . .
C11 V1 C9 60.60(4) . .
C13 V1 C9 151.74(4) . .
C14 V1 C9 171.72(4) . .
C10 V1 C9 36.25(4) . .
C8 V1 C9 36.27(3) . .
C15 V1 C9 140.53(4) . .
C12 V1 C9 126.68(4) . .
C11 V1 C7 36.50(3) . .
C13 V1 C7 113.03(4) . .
C14 V1 C7 118.15(4) . .
C10 V1 C7 60.86(3) . .
C8 V1 C7 36.34(3) . .
C15 V1 C7 147.31(4) . .
C12 V1 C7 135.60(4) . .
C9 V1 C7 60.67(3) . .
C11 V1 C16 151.57(4) . .
C13 V1 C16 60.54(4) . .
C14 V1 C16 60.42(4) . .
C10 V1 C16 126.45(4) . .
C8 V1 C16 140.74(4) . .
C15 V1 C16 36.08(4) . .
C12 V1 C16 36.15(4) . .
C9 V1 C16 122.06(4) . .
C7 V1 C16 171.74(4) . .
C2 C1 C6 119.01(9) . .
C2 C1 C7 118.12(8) . .
C6 C1 C7 122.72(8) . .
C1 C2 C3 122.30(10) . .
C1 C2 H2 118.8 . .
C3 C2 H2 118.8 . .
C4 C3 C2 119.27(10) . .
C4 C3 H3 120.4 . .
C2 C3 H3 120.4 . .
C3 C4 C5 120.72(10) . .
C3 C4 H4 119.6 . .
C5 C4 H4 119.6 . .
C4 C5 C4 119.64(13) 2_655 .
C4 C5 C6 120.18(6) 2_655 .
C4 C5 C6 120.18(6) . .
C5 C6 C1 117.28(6) . 2_655
C5 C6 C1 117.28(6) . .
C1 C6 C1 125.44(12) 2_655 .
C8 C7 C11 106.91(8) . .
C8 C7 C1 126.43(8) . .
C11 C7 C1 126.64(8) . .
C8 C7 V1 71.31(5) . .
C11 C7 V1 70.66(5) . .
C1 C7 V1 122.16(6) . .
C9 C8 C7 108.67(9) . .
C9 C8 V1 72.17(5) . .
C7 C8 V1 72.35(5) . .
C9 C8 H8 125.7 . .
C7 C8 H8 125.7 . .
V1 C8 H8 121.5 . .
C10 C9 C8 107.88(9) . .
C10 C9 V1 71.41(6) . .
C8 C9 V1 71.56(6) . .
C10 C9 H9 126.1 . .
C8 C9 H9 126.1 . .
V1 C9 H9 122.6 . .
C9 C10 C11 107.90(9) . .
C9 C10 V1 72.34(6) . .
C11 C10 V1 71.34(5) . .
C9 C10 H10 126.1 . .
C11 C10 H10 126.1 . .
V1 C10 H10 122.0 . .
C10 C11 C7 108.62(8) . .
C10 C11 V1 72.17(5) . .
C7 C11 V1 72.83(5) . .
C10 C11 H11 125.7 . .
C7 C11 H11 125.7 . .
V1 C11 H11 121.0 . .
C13 C12 C16 108.06(10) . .
C13 C12 V1 71.09(6) . .
C16 C12 V1 72.38(6) . .
C13 C12 H12 126.0 . .
C16 C12 H12 126.0 . .
V1 C12 H12 122.2 . .
C14 C13 C12 107.92(10) . .
C14 C13 V1 71.89(6) . .
C12 C13 V1 72.53(6) . .
C14 C13 H13 126.0 . .
C12 C13 H13 126.0 . .
V1 C13 H13 121.3 . .
C13 C14 C15 108.11(10) . .
C13 C14 V1 71.70(6) . .
C15 C14 V1 72.45(6) . .
C13 C14 H14 125.9 . .
C15 C14 H14 125.9 . .
V1 C14 H14 121.6 . .
C14 C15 C16 108.13(10) . .
C14 C15 V1 71.24(6) . .
C16 C15 V1 72.44(6) . .
C14 C15 H15 125.9 . .
C16 C15 H15 125.9 . .
V1 C15 H15 122.1 . .
C15 C16 C12 107.79(10) . .
C15 C16 V1 71.48(6) . .
C12 C16 V1 71.47(6) . .
C15 C16 H16 126.1 . .
C12 C16 H16 126.1 . .
V1 C16 H16 122.6 . .

loop_
_geom_bond_atom_site_label_1
_geom_bond_atom_site_label_2
_geom_bond_distance
_geom_bond_site_symmetry_2
V1 C11 2.2615(9) .
V1 C13 2.2629(11) .
V1 C14 2.2653(11) .
V1 C10 2.2723(10) .
V1 C8 2.2763(10) .
V1 C15 2.2810(11) .
V1 C12 2.2816(11) .
V1 C9 2.2844(10) .
V1 C7 2.2900(9) .
V1 C16 2.2934(10) .
C1 C2 1.3861(13) .
C1 C6 1.4431(11) .
C1 C7 1.4861(13) .
C2 C3 1.4108(14) .
C2 H2 0.9500 .
C3 C4 1.3689(16) .
C3 H3 0.9500 .
C4 C5 1.4191(13) .
C4 H4 0.9500 .
C5 C4 1.4191(13) 2_655
C5 C6 1.4364(18) .
C6 C1 1.4430(11) 2_655
C7 C8 1.4240(13) .
C7 C11 1.4258(13) .
C8 C9 1.4195(14) .
C8 H8 0.9500 .
C9 C10 1.4176(15) .
C9 H9 0.9500 .
C10 C11 1.4194(14) .
C10 H10 0.9500 .
C11 H11 0.9500 .
C12 C13 1.4187(17) .
C12 C16 1.4194(18) .
C12 H12 0.9500 .
C13 C14 1.4148(16) .
C13 H13 0.9500 .
C14 C15 1.4164(15) .
C14 H14 0.9500 .
C15 C16 1.4167(17) .
C15 H15 0.9500 .
C16 H16 0.9500 .

loop_
_geom_torsion_atom_site_label_1
_geom_torsion_atom_site_label_2
_geom_torsion_atom_site_label_3
_geom_torsion_atom_site_label_4
_geom_torsion
_geom_torsion_site_symmetry_1
_geom_torsion_site_symmetry_4
C6 C1 C2 C3 -3.76(14) . .
C7 C1 C2 C3 171.97(9) . .
C1 C2 C3 C4 -4.92(16) . .
C2 C3 C4 C5 5.21(16) . .
C3 C4 C5 C4 -176.92(12) . 2_655
C3 C4 C5 C6 3.08(12) . .
C4 C5 C6 C1 -11.43(7) 2_655 2_655
C4 C5 C6 C1 168.57(7) . 2_655
C4 C5 C6 C1 168.57(7) 2_655 .
C4 C5 C6 C1 -11.43(7) . .
C2 C1 C6 C5 11.65(9) . .
C7 C1 C6 C5 -163.88(6) . .
C2 C1 C6 C1 -168.35(9) . 2_655
C7 C1 C6 C1 16.12(6) . 2_655
C2 C1 C7 C8 -130.40(10) . .
C6 C1 C7 C8 45.17(13) . .
C2 C1 C7 C11 48.09(13) . .
C6 C1 C7 C11 -136.34(9) . .
C2 C1 C7 V1 -40.77(11) . .
C6 C1 C7 V1 134.80(6) . .
C11 V1 C7 C8 -116.38(8) . .
C13 V1 C7 C8 112.03(6) . .
C14 V1 C7 C8 152.18(6) . .
C10 V1 C7 C8 -78.94(6) . .
C15 V1 C7 C8 -176.99(7) . .
C12 V1 C7 C8 76.75(8) . .
C9 V1 C7 C8 -37.17(6) . .
C16 V1 C7 C8 74.4(3) . .
C13 V1 C7 C11 -131.59(6) . .
C14 V1 C7 C11 -91.44(6) . .
C10 V1 C7 C11 37.44(6) . .
C8 V1 C7 C11 116.38(8) . .
C15 V1 C7 C11 -60.61(9) . .
C12 V1 C7 C11 -166.87(6) . .
C9 V1 C7 C11 79.21(6) . .
C16 V1 C7 C11 -169.2(3) . .
C11 V1 C7 C1 121.77(10) . .
C13 V1 C7 C1 -9.83(8) . .
C14 V1 C7 C1 30.33(9) . .
C10 V1 C7 C1 159.20(9) . .
C8 V1 C7 C1 -121.86(10) . .
C15 V1 C7 C1 61.16(10) . .
C12 V1 C7 C1 -45.11(10) . .
C9 V1 C7 C1 -159.03(9) . .
C16 V1 C7 C1 -47.4(3) . .
C11 C7 C8 C9 1.40(11) . .
C1 C7 C8 C9 -179.87(9) . .
V1 C7 C8 C9 63.47(7) . .
C11 C7 C8 V1 -62.08(6) . .
C1 C7 C8 V1 116.66(9) . .
C11 V1 C8 C9 -79.37(6) . .
C13 V1 C8 C9 156.03(6) . .
C14 V1 C8 C9 -166.80(7) . .
C10 V1 C8 C9 -37.24(6) . .
C15 V1 C8 C9 39.1(6) . .
C12 V1 C8 C9 113.86(7) . .
C7 V1 C8 C9 -117.08(9) . .
C16 V1 C8 C9 75.55(9) . .
C11 V1 C8 C7 37.72(5) . .
C13 V1 C8 C7 -86.89(7) . .
C14 V1 C8 C7 -49.72(10) . .
C10 V1 C8 C7 79.84(6) . .
C15 V1 C8 C7 156.2(5) . .
C12 V1 C8 C7 -129.06(6) . .
C9 V1 C8 C7 117.08(9) . .
C16 V1 C8 C7 -167.37(6) . .
C7 C8 C9 C10 -1.01(11) . .
V1 C8 C9 C10 62.57(7) . .
C7 C8 C9 V1 -63.59(7) . .
C11 V1 C9 C10 -37.60(5) . .
C13 V1 C9 C10 -164.12(8) . .
C14 V1 C9 C10 4.3(3) . .
C8 V1 C9 C10 -116.97(8) . .
C15 V1 C9 C10 67.03(8) . .
C12 V1 C9 C10 153.16(6) . .
C7 V1 C9 C10 -79.73(6) . .
C16 V1 C9 C10 109.34(7) . .
C11 V1 C9 C8 79.37(6) . .
C13 V1 C9 C8 -47.15(11) . .
C14 V1 C9 C8 121.3(3) . .
C10 V1 C9 C8 116.97(8) . .
C15 V1 C9 C8 -176.00(6) . .
C12 V1 C9 C8 -89.87(7) . .
C7 V1 C9 C8 37.24(6) . .
C16 V1 C9 C8 -133.69(6) . .
C8 C9 C10 C11 0.23(11) . .
V1 C9 C10 C11 62.89(7) . .
C8 C9 C10 V1 -62.67(7) . .
C11 V1 C10 C9 116.61(8) . .
C13 V1 C10 C9 139.84(18) . .
C14 V1 C10 C9 -179.12(6) . .
C8 V1 C10 C9 37.26(6) . .
C15 V1 C10 C9 -138.29(6) . .
C12 V1 C10 C9 -58.28(11) . .
C7 V1 C10 C9 79.16(6) . .
C16 V1 C10 C9 -96.25(7) . .
C13 V1 C10 C11 23.2(2) . .
C14 V1 C10 C11 64.27(8) . .
C8 V1 C10 C11 -79.35(6) . .
C15 V1 C10 C11 105.10(6) . .
C12 V1 C10 C11 -174.89(9) . .
C9 V1 C10 C11 -116.61(8) . .
C7 V1 C10 C11 -37.46(5) . .
C16 V1 C10 C11 147.14(6) . .
C9 C10 C11 C7 0.64(11) . .
V1 C10 C11 C7 64.18(6) . .
C9 C10 C11 V1 -63.54(7) . .
C8 C7 C11 C10 -1.26(10) . .
C1 C7 C11 C10 -179.99(8) . .
V1 C7 C11 C10 -63.76(7) . .
C8 C7 C11 V1 62.50(6) . .
C1 C7 C11 V1 -116.23(9) . .
C13 V1 C11 C10 -173.81(6) . .
C14 V1 C11 C10 -136.64(6) . .
C8 V1 C11 C10 79.22(6) . .
C15 V1 C11 C10 -96.63(7) . .
C12 V1 C11 C10 169.10(18) . .
C9 V1 C11 C10 37.36(6) . .
C7 V1 C11 C10 116.76(8) . .
C16 V1 C11 C10 -66.48(10) . .
C13 V1 C11 C7 69.42(7) . .
C14 V1 C11 C7 106.60(6) . .
C10 V1 C11 C7 -116.76(8) . .
C8 V1 C11 C7 -37.54(5) . .
C15 V1 C11 C7 146.60(6) . .
C12 V1 C11 C7 52.3(2) . .
C9 V1 C11 C7 -79.40(6) . .
C16 V1 C11 C7 176.76(7) . .
C11 V1 C12 C13 21.4(2) . .
C14 V1 C12 C13 -37.71(7) . .
C10 V1 C12 C13 -173.96(8) . .
C8 V1 C12 C13 104.79(7) . .
C15 V1 C12 C13 -79.69(7) . .
C9 V1 C12 C13 147.20(7) . .
C7 V1 C12 C13 63.66(9) . .
C16 V1 C12 C13 -116.91(10) . .
C11 V1 C12 C16 138.26(18) . .
C13 V1 C12 C16 116.91(10) . .
C14 V1 C12 C16 79.20(7) . .
C10 V1 C12 C16 -57.05(12) . .
C8 V1 C12 C16 -138.31(7) . .
C15 V1 C12 C16 37.21(7) . .
C9 V1 C12 C16 -95.89(8) . .
C7 V1 C12 C16 -179.43(6) . .
C16 C12 C13 C14 0.25(12) . .
V1 C12 C13 C14 63.62(7) . .
C16 C12 C13 V1 -63.37(8) . .
C11 V1 C13 C14 69.45(8) . .
C10 V1 C13 C14 50.9(2) . .
C8 V1 C13 C14 146.70(6) . .
C15 V1 C13 C14 -37.42(7) . .
C12 V1 C13 C14 -116.25(10) . .
C9 V1 C13 C14 177.21(7) . .
C7 V1 C13 C14 106.69(7) . .
C16 V1 C13 C14 -79.08(7) . .
C11 V1 C13 C12 -174.30(6) . .
C14 V1 C13 C12 116.25(10) . .
C10 V1 C13 C12 167.10(17) . .
C8 V1 C13 C12 -97.05(7) . .
C15 V1 C13 C12 78.83(7) . .
C9 V1 C13 C12 -66.54(11) . .
C7 V1 C13 C12 -137.06(7) . .
C16 V1 C13 C12 37.17(7) . .
C12 C13 C14 C15 -0.29(12) . .
V1 C13 C14 C15 63.75(7) . .
C12 C13 C14 V1 -64.04(8) . .
C11 V1 C14 C13 -131.54(7) . .
C10 V1 C14 C13 -167.16(6) . .
C8 V1 C14 C13 -60.42(10) . .
C15 V1 C14 C13 116.61(10) . .
C12 V1 C14 C13 37.67(7) . .
C9 V1 C14 C13 -170.8(2) . .
C7 V1 C14 C13 -91.26(7) . .
C16 V1 C14 C13 79.45(7) . .
C11 V1 C14 C15 111.85(7) . .
C13 V1 C14 C15 -116.61(10) . .
C10 V1 C14 C15 76.23(8) . .
C8 V1 C14 C15 -177.03(7) . .
C12 V1 C14 C15 -78.94(8) . .
C9 V1 C14 C15 72.6(3) . .
C7 V1 C14 C15 152.13(6) . .
C16 V1 C14 C15 -37.16(7) . .
C13 C14 C15 C16 0.22(12) . .
V1 C14 C15 C16 63.48(8) . .
C13 C14 C15 V1 -63.27(8) . .
C11 V1 C15 C14 -87.08(7) . .
C13 V1 C15 C14 37.54(7) . .
C10 V1 C15 C14 -129.27(7) . .
C8 V1 C15 C14 156.5(5) . .
C12 V1 C15 C14 79.60(8) . .
C9 V1 C15 C14 -167.51(7) . .
C7 V1 C15 C14 -49.75(10) . .
C16 V1 C15 C14 116.88(10) . .
C11 V1 C15 C16 156.04(6) . .
C13 V1 C15 C16 -79.34(7) . .
C14 V1 C15 C16 -116.88(10) . .
C10 V1 C15 C16 113.85(7) . .
C8 V1 C15 C16 39.7(6) . .
C12 V1 C15 C16 -37.28(7) . .
C9 V1 C15 C16 75.61(9) . .
C7 V1 C15 C16 -166.63(7) . .
C14 C15 C16 C12 -0.06(12) . .
V1 C15 C16 C12 62.65(8) . .
C14 C15 C16 V1 -62.71(7) . .
C13 C12 C16 C15 -0.11(12) . .
V1 C12 C16 C15 -62.65(8) . .
C13 C12 C16 V1 62.54(8) . .
C11 V1 C16 C15 -46.82(11) . .
C13 V1 C16 C15 79.48(7) . .
C14 V1 C16 C15 37.39(6) . .
C10 V1 C16 C15 -89.49(7) . .
C8 V1 C16 C15 -175.93(6) . .
C12 V1 C16 C15 116.88(10) . .
C9 V1 C16 C15 -133.40(7) . .
C7 V1 C16 C15 119.6(3) . .
C11 V1 C16 C12 -163.70(8) . .
C13 V1 C16 C12 -37.41(7) . .
C14 V1 C16 C12 -79.49(8) . .
C10 V1 C16 C12 153.63(7) . .
C8 V1 C16 C12 67.19(9) . .
C15 V1 C16 C12 -116.88(10) . .
C9 V1 C16 C12 109.71(7) . .
C7 V1 C16 C12 2.8(3) . .

loop_
_publcif_info_exptl_table_extra_item
sin_theta_over_lambda_max
